data_7004063
loop_
_publ_author_name
'Wagner, Andreas'
'Vigo, Ludmila'
'Oilunkaniemi, Raija'
'Laitinen, Risto S.'
'Weigand, Wolfgang'

_publ_section_title
;
 Oxidative addition of cyclic 1-oxa-5,6-ditelluraspirooctane to
 platinum(0) complexes
;
_journal_issue 27
_journal_name_full 'Dalton Transactions'
_journal_page_first 3535
_journal_page_last 3537
_journal_paper_doi 10.1039/b802308e
_journal_year 2008
_chemical_formula_moiety 'C39 H34 O P2 Pt Te2'
_chemical_formula_sum 'C39 H34 O P2 Pt Te2'
_chemical_formula_weight 1030.89
_chemical_name_systematic
;
?
;
_space_group_IT_number 14
_symmetry_cell_setting monoclinic
_symmetry_space_group_name_Hall '-P 2yn'
_symmetry_space_group_name_H-M 'P 1 21/n 1'
_atom_sites_solution_hydrogens geom
_atom_sites_solution_primary direct
_atom_sites_solution_secondary difmap
_audit_creation_method SHELXL-97
_cell_angle_alpha 90.00
_cell_angle_beta 92.74(3)
_cell_angle_gamma 90.00
_cell_formula_units_Z 4
_cell_length_a 16.993(3)
_cell_length_b 10.613(2)
_cell_length_c 18.855(4)
_cell_measurement_reflns_used 6214
_cell_measurement_temperature 120(2)
_cell_measurement_theta_max 26.00
_cell_measurement_theta_min 3.07
_cell_volume 3396.5(11)
_computing_cell_refinement 'DENZO-SMN (Otwinowski & Minor, 1997)'
_computing_data_collection 'COLLECT (Nonius, 1998)'
_computing_data_reduction 'DENZO-SMN (Otwinowski & Minor, 1997)'
_computing_molecular_graphics 'DIAMOND (Branderburg & Berndt, 1999)'
_computing_publication_material 'WinGX (Farrugia, 1999)'
_computing_structure_refinement 'SHELXL-97 (Sheldrick, 1997)'
_computing_structure_solution 'SIR-92 (Altomare et al., 1993)'
_diffrn_ambient_temperature 120(2)
_diffrn_measured_fraction_theta_full 0.986
_diffrn_measured_fraction_theta_max 0.986
_diffrn_measurement_device_type 'Bruker Nonius Kappaccd'
_diffrn_measurement_method '\f scans, and \w scans with \k offsets'
_diffrn_radiation_monochromator graphite
_diffrn_radiation_source 'fine-focus sealed tube'
_diffrn_radiation_type MoK\a
_diffrn_radiation_wavelength 0.71073
_diffrn_reflns_av_R_equivalents 0.1040
_diffrn_reflns_av_sigmaI/netI 0.0592
_diffrn_reflns_limit_h_max 20
_diffrn_reflns_limit_h_min -20
_diffrn_reflns_limit_k_max 13
_diffrn_reflns_limit_k_min -13
_diffrn_reflns_limit_l_max 23
_diffrn_reflns_limit_l_min -23
_diffrn_reflns_number 30157
_diffrn_reflns_theta_full 26.00
_diffrn_reflns_theta_max 26.00
_diffrn_reflns_theta_min 3.07
_exptl_absorpt_coefficient_mu 5.940
_exptl_absorpt_correction_T_max 0.4084
_exptl_absorpt_correction_T_min 0.3331
_exptl_absorpt_correction_type multi-scan
_exptl_absorpt_process_details '(SHELXTL; Bruker 2001)'
_exptl_crystal_colour orange
_exptl_crystal_density_diffrn 2.016
_exptl_crystal_density_method 'not measured'
_exptl_crystal_description plate
_exptl_crystal_F_000 1952
_exptl_crystal_size_max 0.20
_exptl_crystal_size_mid 0.20
_exptl_crystal_size_min 0.15
_refine_diff_density_max 2.023
_refine_diff_density_min -2.383
_refine_diff_density_rms 0.463
_refine_ls_extinction_coef 0.0084(4)
_refine_ls_extinction_expression Fc^*^=kFc[1+0.001xFc^2^\l^3^/sin(2\q)]^-1/4^
_refine_ls_extinction_method SHELXL
_refine_ls_goodness_of_fit_ref 1.157
_refine_ls_hydrogen_treatment constr
_refine_ls_matrix_type full
_refine_ls_number_parameters 407
_refine_ls_number_reflns 6582
_refine_ls_number_restraints 0
_refine_ls_restrained_S_all 1.157
_refine_ls_R_factor_all 0.0604
_refine_ls_R_factor_gt 0.0570
_refine_ls_shift/su_max 0.002
_refine_ls_shift/su_mean 0.000
_refine_ls_structure_factor_coef Fsqd
_refine_ls_weighting_details 'calc w=1/[\s^2^(Fo^2^)+(0.1010P)^2^+5.6106P] where P=(Fo^2^+2Fc^2^)/3'
_refine_ls_weighting_scheme calc
_refine_ls_wR_factor_gt 0.1441
_refine_ls_wR_factor_ref 0.1522
_reflns_number_gt 6214
_reflns_number_total 6582
_reflns_threshold_expression >2sigma(I)
_cod_data_source_file b802308e.txt
_cod_data_source_block cmpd6
_cod_depositor_comments
;
The following automatic conversions were performed:
'_symmetry_cell_setting' value 'Monoclinic' changed to 'monoclinic'
according to '/home/saulius/struct/CIF-dictionaries/cif_core.dic'
dictionary named 'cif_core.dic' version 2.4.1 from 2010-06-29.

Automatic conversion script
Id: cif_fix_enum 1527 2010-12-29 10:47:43Z saulius 
;
_cod_original_cell_volume 3396.7(12)
_cod_original_sg_symbol_H-M P21/n
_cod_database_code 7004063

loop_
_symmetry_equiv_pos_as_xyz
'x, y, z'
'-x+1/2, y+1/2, -z+1/2'
'-x, -y, -z'
'x-1/2, -y-1/2, z-1/2'

loop_
_atom_site_label
_atom_site_type_symbol
_atom_site_fract_x
_atom_site_fract_y
_atom_site_fract_z
_atom_site_U_iso_or_equiv
_atom_site_adp_type
_atom_site_occupancy
_atom_site_symmetry_multiplicity
_atom_site_calc_flag
_atom_site_refinement_flags
_atom_site_disorder_assembly
_atom_site_disorder_group
Pt1 Pt 0.838499(13) 0.04983(2) 0.442543(12) 0.01494(15) Uani 1 1 d . . .
Te1 Te 0.95007(3) 0.21987(4) 0.43711(2) 0.02449(18) Uani 1 1 d . . .
Te2 Te 0.89147(3) -0.06554(4) 0.33093(2) 0.02027(17) Uani 1 1 d . . .
P1 P 0.77682(9) 0.15681(16) 0.52731(9) 0.0163(3) Uani 1 1 d . . .
P2 P 0.74455(9) -0.09886(16) 0.44713(9) 0.0160(3) Uani 1 1 d . . .
O1 O 1.1039(5) 0.1506(8) 0.2118(4) 0.069(2) Uani 1 1 d . . .
C1 C 1.0394(4) 0.1319(7) 0.3743(4) 0.0264(15) Uani 1 1 d . . .
H1A H 1.0894 0.1784 0.3830 0.032 Uiso 1 1 calc R . .
H1B H 1.0479 0.0449 0.3920 0.032 Uiso 1 1 calc R . .
C2 C 1.0221(4) 0.1255(7) 0.2942(4) 0.0241(14) Uani 1 1 d . . .
C3 C 0.9387(4) 0.0913(7) 0.2724(4) 0.0250(15) Uani 1 1 d . . .
H3A H 0.9361 0.0700 0.2212 0.030 Uiso 1 1 calc R . .
H3B H 0.9048 0.1659 0.2788 0.030 Uiso 1 1 calc R . .
C4 C 1.0538(6) 0.2354(8) 0.2490(5) 0.040(2) Uani 1 1 d . . .
H4A H 1.0127 0.2757 0.2178 0.049 Uiso 1 1 calc R . .
H4B H 1.0834 0.2994 0.2776 0.049 Uiso 1 1 calc R . .
C5 C 1.0852(5) 0.0466(8) 0.2564(5) 0.0353(19) Uani 1 1 d . . .
H5A H 1.1298 0.0198 0.2886 0.042 Uiso 1 1 calc R . .
H5B H 1.0627 -0.0264 0.2297 0.042 Uiso 1 1 calc R . .
C11 C 0.8340(4) 0.2827(6) 0.5719(3) 0.0184(13) Uani 1 1 d . . .
C12 C 0.9029(4) 0.2512(7) 0.6101(3) 0.0198(13) Uani 1 1 d . . .
H12 H 0.9174 0.1651 0.6151 0.024 Uiso 1 1 calc R . .
C13 C 0.9508(4) 0.3433(7) 0.6410(4) 0.0232(14) Uani 1 1 d . . .
H13 H 0.9966 0.3201 0.6690 0.028 Uiso 1 1 calc R . .
C14 C 0.9321(4) 0.4700(7) 0.6313(4) 0.0257(16) Uani 1 1 d . . .
H14 H 0.9659 0.5331 0.6515 0.031 Uiso 1 1 calc R . .
C15 C 0.8644(4) 0.5045(7) 0.5922(4) 0.0245(14) Uani 1 1 d . . .
H15 H 0.8520 0.5910 0.5850 0.029 Uiso 1 1 calc R . .
C16 C 0.8136(4) 0.4091(7) 0.5629(4) 0.0214(14) Uani 1 1 d . . .
H16 H 0.7662 0.4315 0.5374 0.026 Uiso 1 1 calc R . .
C21 C 0.6880(4) 0.2359(6) 0.4914(4) 0.0199(13) Uani 1 1 d . . .
C22 C 0.6275(4) 0.2697(8) 0.5350(5) 0.0324(17) Uani 1 1 d . . .
H22 H 0.6312 0.2492 0.5841 0.039 Uiso 1 1 calc R . .
C23 C 0.5611(5) 0.3342(9) 0.5064(6) 0.044(2) Uani 1 1 d . . .
H23 H 0.5196 0.3577 0.5358 0.053 Uiso 1 1 calc R . .
C24 C 0.5571(5) 0.3634(9) 0.4333(5) 0.042(2) Uani 1 1 d . . .
H24 H 0.5126 0.4071 0.4130 0.051 Uiso 1 1 calc R . .
C25 C 0.6163(5) 0.3293(9) 0.3920(5) 0.040(2) Uani 1 1 d . . .
H25 H 0.6124 0.3494 0.3429 0.048 Uiso 1 1 calc R . .
C26 C 0.6830(5) 0.2657(8) 0.4190(4) 0.0311(16) Uani 1 1 d . . .
H26 H 0.7240 0.2431 0.3889 0.037 Uiso 1 1 calc R . .
C31 C 0.6522(4) -0.0534(7) 0.4005(4) 0.0220(15) Uani 1 1 d . . .
C32 C 0.5790(4) -0.0618(7) 0.4298(4) 0.0270(16) Uani 1 1 d . . .
H32 H 0.5745 -0.0980 0.4755 0.032 Uiso 1 1 calc R . .
C33 C 0.5124(4) -0.0176(9) 0.3925(5) 0.0351(18) Uani 1 1 d . . .
H33 H 0.4625 -0.0235 0.4129 0.042 Uiso 1 1 calc R . .
C34 C 0.5180(5) 0.0347(8) 0.3260(4) 0.0301(17) Uani 1 1 d . . .
H34 H 0.4723 0.0682 0.3019 0.036 Uiso 1 1 calc R . .
C35 C 0.5877(5) 0.0386(8) 0.2952(4) 0.0307(18) Uani 1 1 d . . .
H35 H 0.5906 0.0702 0.2482 0.037 Uiso 1 1 calc R . .
C36 C 0.6563(4) -0.0043(8) 0.3326(4) 0.0265(15) Uani 1 1 d . . .
H36 H 0.7057 0.0004 0.3112 0.032 Uiso 1 1 calc R . .
C41 C 0.7708(4) -0.2510(6) 0.4097(3) 0.0167(12) Uani 1 1 d . . .
C42 C 0.7238(4) -0.3117(7) 0.3581(4) 0.0260(15) Uani 1 1 d . . .
H42 H 0.6772 -0.2729 0.3387 0.031 Uiso 1 1 calc R . .
C43 C 0.7464(5) -0.4313(7) 0.3351(5) 0.0318(17) Uani 1 1 d . . .
H43 H 0.7149 -0.4740 0.2997 0.038 Uiso 1 1 calc R . .
C44 C 0.8144(5) -0.4876(8) 0.3635(4) 0.0304(16) Uani 1 1 d . . .
H44 H 0.8285 -0.5697 0.3486 0.037 Uiso 1 1 calc R . .
C45 C 0.8617(4) -0.4245(7) 0.4136(4) 0.0249(15) Uani 1 1 d . . .
H45 H 0.9083 -0.4634 0.4329 0.030 Uiso 1 1 calc R . .
C46 C 0.8416(4) -0.3062(7) 0.4356(3) 0.0215(14) Uani 1 1 d . . .
H46 H 0.8755 -0.2616 0.4684 0.026 Uiso 1 1 calc R . .
C51 C 0.7412(4) 0.0623(6) 0.6016(4) 0.0175(14) Uani 1 1 d . . .
C52 C 0.7372(4) 0.1279(7) 0.6658(4) 0.0237(14) Uani 1 1 d . . .
H52 H 0.7512 0.2146 0.6674 0.028 Uiso 1 1 calc R . .
C53 C 0.7130(4) 0.0696(7) 0.7278(4) 0.0243(15) Uani 1 1 d . . .
H53 H 0.7104 0.1165 0.7705 0.029 Uiso 1 1 calc R . .
C54 C 0.6934(4) -0.0528(7) 0.7263(4) 0.0249(17) Uani 1 1 d . . .
H54 H 0.6793 -0.0930 0.7689 0.030 Uiso 1 1 calc R . .
C55 C 0.6934(4) -0.1230(7) 0.6629(3) 0.0186(13) Uani 1 1 d . . .
C56 C 0.7187(4) -0.0665(6) 0.5983(4) 0.0184(13) Uani 1 1 d . . .
C57 C 0.7144(4) -0.1466(6) 0.5358(3) 0.0171(12) Uani 1 1 d . . .
C58 C 0.6875(4) -0.2682(7) 0.5405(4) 0.0244(15) Uani 1 1 d . . .
H58 H 0.6855 -0.3190 0.4989 0.029 Uiso 1 1 calc R . .
C59 C 0.6629(4) -0.3205(7) 0.6038(4) 0.0237(14) Uani 1 1 d . . .
H59 H 0.6445 -0.4051 0.6047 0.028 Uiso 1 1 calc R . .
C60 C 0.6653(4) -0.2500(7) 0.6640(4) 0.0252(14) Uani 1 1 d . . .
H60 H 0.6483 -0.2852 0.7070 0.030 Uiso 1 1 calc R . .

loop_
_atom_site_aniso_label
_atom_site_aniso_U_11
_atom_site_aniso_U_22
_atom_site_aniso_U_33
_atom_site_aniso_U_23
_atom_site_aniso_U_13
_atom_site_aniso_U_12
Pt1 0.0134(2) 0.0177(2) 0.0139(2) 0.00046(8) 0.00250(12) 0.00070(8)
Te1 0.0217(3) 0.0237(3) 0.0289(3) -0.00545(18) 0.01028(19) -0.00459(16)
Te2 0.0196(3) 0.0237(3) 0.0179(3) -0.00209(16) 0.00522(19) 0.00014(15)
P1 0.0146(7) 0.0183(8) 0.0161(8) 0.0006(6) 0.0027(6) 0.0017(6)
P2 0.0151(7) 0.0179(8) 0.0151(8) -0.0005(6) 0.0022(6) -0.0018(6)
O1 0.081(5) 0.065(5) 0.066(5) 0.016(4) 0.058(5) 0.015(4)
C1 0.017(3) 0.030(4) 0.033(4) -0.003(3) 0.008(3) 0.000(3)
C2 0.023(3) 0.021(3) 0.029(4) 0.000(3) 0.013(3) 0.002(3)
C3 0.030(4) 0.027(4) 0.018(3) 0.006(3) 0.005(3) 0.006(3)
C4 0.053(5) 0.024(4) 0.046(5) 0.008(4) 0.023(4) -0.001(4)
C5 0.035(4) 0.041(5) 0.030(4) 0.000(3) 0.010(4) 0.011(3)
C11 0.019(3) 0.020(3) 0.017(3) -0.004(2) 0.005(2) 0.001(2)
C12 0.016(3) 0.025(3) 0.019(3) -0.005(3) 0.004(2) -0.004(3)
C13 0.017(3) 0.028(4) 0.025(3) -0.002(3) 0.005(3) 0.000(3)
C14 0.026(4) 0.030(4) 0.022(3) -0.013(3) 0.009(3) -0.013(3)
C15 0.038(4) 0.017(4) 0.019(3) 0.002(3) 0.005(3) -0.001(3)
C16 0.024(3) 0.023(4) 0.017(3) 0.002(3) -0.003(3) -0.006(3)
C21 0.018(3) 0.014(3) 0.027(3) 0.001(3) 0.002(3) 0.001(2)
C22 0.024(4) 0.037(5) 0.037(4) -0.004(3) 0.001(3) 0.009(3)
C23 0.025(4) 0.046(5) 0.063(6) 0.005(4) 0.005(4) 0.015(4)
C24 0.027(4) 0.036(5) 0.063(6) 0.003(4) -0.009(4) 0.009(3)
C25 0.039(5) 0.040(5) 0.039(4) 0.014(4) -0.010(4) 0.011(4)
C26 0.030(4) 0.034(4) 0.028(4) 0.002(3) 0.001(3) 0.000(3)
C31 0.020(3) 0.030(4) 0.015(3) -0.004(3) -0.001(3) -0.001(2)
C32 0.021(4) 0.037(4) 0.023(4) -0.002(3) 0.003(3) -0.002(3)
C33 0.017(3) 0.042(5) 0.047(5) 0.001(4) 0.007(3) 0.002(3)
C34 0.027(4) 0.036(4) 0.027(4) -0.009(3) -0.006(3) 0.006(3)
C35 0.025(4) 0.047(5) 0.019(4) 0.006(3) -0.010(3) 0.008(3)
C36 0.016(3) 0.045(5) 0.019(3) 0.004(3) 0.002(3) 0.005(3)
C41 0.018(3) 0.016(3) 0.017(3) 0.000(2) 0.002(2) 0.000(2)
C42 0.023(3) 0.029(4) 0.025(4) -0.002(3) -0.003(3) -0.003(3)
C43 0.036(4) 0.026(4) 0.033(4) -0.008(3) -0.002(3) -0.010(3)
C44 0.035(4) 0.022(4) 0.036(4) -0.005(3) 0.009(3) 0.004(3)
C45 0.030(4) 0.020(3) 0.026(4) 0.003(3) 0.010(3) 0.008(3)
C46 0.024(3) 0.023(4) 0.018(3) -0.002(3) 0.001(3) -0.001(3)
C51 0.018(3) 0.018(3) 0.017(3) 0.005(2) 0.010(3) 0.006(2)
C52 0.016(3) 0.029(4) 0.026(4) 0.000(3) 0.003(3) -0.003(3)
C53 0.024(3) 0.029(4) 0.020(3) -0.004(3) 0.003(3) -0.001(3)
C54 0.021(4) 0.038(5) 0.016(3) 0.008(3) 0.001(3) -0.002(3)
C55 0.013(3) 0.027(4) 0.016(3) 0.005(3) 0.006(2) 0.002(2)
C56 0.014(3) 0.026(4) 0.015(3) 0.006(3) 0.003(2) 0.001(2)
C57 0.017(3) 0.018(3) 0.017(3) 0.001(2) 0.001(2) -0.005(2)
C58 0.026(3) 0.021(4) 0.026(4) -0.001(3) 0.005(3) -0.001(3)
C59 0.023(3) 0.018(3) 0.031(4) 0.003(3) 0.004(3) 0.000(3)
C60 0.024(3) 0.028(4) 0.024(3) 0.005(3) 0.007(3) 0.000(3)

loop_
_atom_type_symbol
_atom_type_description
_atom_type_scat_dispersion_real
_atom_type_scat_dispersion_imag
_atom_type_scat_source
C C 0.0033 0.0016 'International Tables Vol C Tables 4.2.6.8 and 6.1.1.4'
H H 0.0000 0.0000 'International Tables Vol C Tables 4.2.6.8 and 6.1.1.4'
O O 0.0106 0.0060 'International Tables Vol C Tables 4.2.6.8 and 6.1.1.4'
P P 0.1023 0.0942 'International Tables Vol C Tables 4.2.6.8 and 6.1.1.4'
Te Te -0.5308 1.6751 'International Tables Vol C Tables 4.2.6.8 and 6.1.1.4'
Pt Pt -1.7033 8.3905 'International Tables Vol C Tables 4.2.6.8 and 6.1.1.4'

loop_
_geom_angle_atom_site_label_1
_geom_angle_atom_site_label_2
_geom_angle_atom_site_label_3
_geom_angle
_geom_angle_site_symmetry_1
_geom_angle_site_symmetry_3
_geom_angle_publ_flag
P2 Pt1 P1 88.35(6) . . ?
P2 Pt1 Te1 178.92(4) . . ?
P1 Pt1 Te1 92.44(5) . . ?
P2 Pt1 Te2 88.56(5) . . ?
P1 Pt1 Te2 171.17(4) . . ?
Te1 Pt1 Te2 90.77(3) . . ?
C1 Te1 Pt1 104.5(2) . . ?
C3 Te2 Pt1 101.5(2) . . ?
C21 P1 C11 104.2(3) . . ?
C21 P1 C51 103.6(3) . . ?
C11 P1 C51 103.5(3) . . ?
C21 P1 Pt1 111.8(2) . . ?
C11 P1 Pt1 115.9(2) . . ?
C51 P1 Pt1 116.3(2) . . ?
C41 P2 C31 105.5(3) . . ?
C41 P2 C57 101.1(3) . . ?
C31 P2 C57 103.9(3) . . ?
C41 P2 Pt1 114.7(2) . . ?
C31 P2 Pt1 113.0(2) . . ?
C57 P2 Pt1 117.2(2) . . ?
C5 O1 C4 92.4(6) . . ?
C2 C1 Te1 116.8(5) . . ?
C2 C1 H1A 108.1 . . ?
Te1 C1 H1A 108.1 . . ?
C2 C1 H1B 108.1 . . ?
Te1 C1 H1B 108.1 . . ?
H1A C1 H1B 107.3 . . ?
C3 C2 C1 114.6(6) . . ?
C3 C2 C4 112.2(7) . . ?
C1 C2 C4 117.0(7) . . ?
C3 C2 C5 113.9(7) . . ?
C1 C2 C5 111.9(6) . . ?
C4 C2 C5 83.6(6) . . ?
C2 C3 Te2 114.4(5) . . ?
C2 C3 H3A 108.7 . . ?
Te2 C3 H3A 108.7 . . ?
C2 C3 H3B 108.7 . . ?
Te2 C3 H3B 108.7 . . ?
H3A C3 H3B 107.6 . . ?
O1 C4 C2 91.6(6) . . ?
O1 C4 H4A 113.4 . . ?
C2 C4 H4A 113.4 . . ?
O1 C4 H4B 113.4 . . ?
C2 C4 H4B 113.4 . . ?
H4A C4 H4B 110.7 . . ?
O1 C5 C2 91.8(6) . . ?
O1 C5 H5A 113.3 . . ?
C2 C5 H5A 113.3 . . ?
O1 C5 H5B 113.3 . . ?
C2 C5 H5B 113.3 . . ?
H5A C5 H5B 110.7 . . ?
C12 C11 C16 119.6(6) . . ?
C12 C11 P1 118.6(5) . . ?
C16 C11 P1 121.5(5) . . ?
C13 C12 C11 121.0(7) . . ?
C13 C12 H12 119.5 . . ?
C11 C12 H12 119.5 . . ?
C12 C13 C14 120.0(7) . . ?
C12 C13 H13 120.0 . . ?
C14 C13 H13 120.0 . . ?
C15 C14 C13 120.3(6) . . ?
C15 C14 H14 119.8 . . ?
C13 C14 H14 119.8 . . ?
C14 C15 C16 119.4(7) . . ?
C14 C15 H15 120.3 . . ?
C16 C15 H15 120.3 . . ?
C11 C16 C15 119.6(6) . . ?
C11 C16 H16 120.2 . . ?
C15 C16 H16 120.2 . . ?
C22 C21 C26 120.4(7) . . ?
C22 C21 P1 121.2(6) . . ?
C26 C21 P1 118.4(5) . . ?
C21 C22 C23 120.0(8) . . ?
C21 C22 H22 120.0 . . ?
C23 C22 H22 120.0 . . ?
C22 C23 C24 118.8(8) . . ?
C22 C23 H23 120.6 . . ?
C24 C23 H23 120.6 . . ?
C25 C24 C23 120.0(8) . . ?
C25 C24 H24 120.0 . . ?
C23 C24 H24 120.0 . . ?
C24 C25 C26 122.4(8) . . ?
C24 C25 H25 118.8 . . ?
C26 C25 H25 118.8 . . ?
C25 C26 C21 118.4(8) . . ?
C25 C26 H26 120.8 . . ?
C21 C26 H26 120.8 . . ?
C36 C31 C32 118.5(7) . . ?
C36 C31 P2 117.6(5) . . ?
C32 C31 P2 123.8(6) . . ?
C33 C32 C31 120.1(7) . . ?
C33 C32 H32 120.0 . . ?
C31 C32 H32 120.0 . . ?
C34 C33 C32 120.6(7) . . ?
C34 C33 H33 119.7 . . ?
C32 C33 H33 119.7 . . ?
C35 C34 C33 120.4(7) . . ?
C35 C34 H34 119.8 . . ?
C33 C34 H34 119.8 . . ?
C34 C35 C36 119.9(7) . . ?
C34 C35 H35 120.1 . . ?
C36 C35 H35 120.1 . . ?
C31 C36 C35 120.4(7) . . ?
C31 C36 H36 119.8 . . ?
C35 C36 H36 119.8 . . ?
C42 C41 C46 120.4(6) . . ?
C42 C41 P2 122.6(5) . . ?
C46 C41 P2 117.0(5) . . ?
C41 C42 C43 118.7(7) . . ?
C41 C42 H42 120.6 . . ?
C43 C42 H42 120.6 . . ?
C44 C43 C42 120.5(7) . . ?
C44 C43 H43 119.7 . . ?
C42 C43 H43 119.7 . . ?
C45 C44 C43 120.1(7) . . ?
C45 C44 H44 120.0 . . ?
C43 C44 H44 120.0 . . ?
C46 C45 C44 120.4(7) . . ?
C46 C45 H45 119.8 . . ?
C44 C45 H45 119.8 . . ?
C45 C46 C41 119.8(6) . . ?
C45 C46 H46 120.1 . . ?
C41 C46 H46 120.1 . . ?
C52 C51 C56 119.4(6) . . ?
C52 C51 P1 114.6(5) . . ?
C56 C51 P1 125.9(5) . . ?
C53 C52 C51 122.0(7) . . ?
C53 C52 H52 119.0 . . ?
C51 C52 H52 119.0 . . ?
C54 C53 C52 119.5(7) . . ?
C54 C53 H53 120.2 . . ?
C52 C53 H53 120.2 . . ?
C53 C54 C55 121.3(7) . . ?
C53 C54 H54 119.3 . . ?
C55 C54 H54 119.3 . . ?
C54 C55 C60 118.3(6) . . ?
C54 C55 C56 120.6(6) . . ?
C60 C55 C56 121.1(6) . . ?
C51 C56 C55 117.0(6) . . ?
C51 C56 C57 127.0(6) . . ?
C55 C56 C57 115.9(6) . . ?
C58 C57 C56 120.1(6) . . ?
C58 C57 P2 115.1(5) . . ?
C56 C57 P2 124.8(5) . . ?
C57 C58 C59 122.8(7) . . ?
C57 C58 H58 118.6 . . ?
C59 C58 H58 118.6 . . ?
C60 C59 C58 119.7(7) . . ?
C60 C59 H59 120.1 . . ?
C58 C59 H59 120.1 . . ?
C59 C60 C55 120.3(6) . . ?
C59 C60 H60 119.8 . . ?
C55 C60 H60 119.8 . . ?

loop_
_geom_bond_atom_site_label_1
_geom_bond_atom_site_label_2
_geom_bond_distance
_geom_bond_site_symmetry_2
_geom_bond_publ_flag
Pt1 P2 2.2493(17) . ?
Pt1 P1 2.2589(17) . ?
Pt1 Te1 2.6231(6) . ?
Pt1 Te2 2.6304(7) . ?
Te1 C1 2.180(7) . ?
Te2 C3 2.172(7) . ?
P1 C21 1.829(7) . ?
P1 C11 1.833(7) . ?
P1 C51 1.847(7) . ?
P2 C41 1.826(7) . ?
P2 C31 1.827(7) . ?
P2 C57 1.843(6) . ?
O1 C5 1.432(11) . ?
O1 C4 1.443(11) . ?
C1 C2 1.525(10) . ?
C1 H1A 0.9900 . ?
C1 H1B 0.9900 . ?
C2 C3 1.501(10) . ?
C2 C4 1.556(10) . ?
C2 C5 1.560(10) . ?
C3 H3A 0.9900 . ?
C3 H3B 0.9900 . ?
C4 H4A 0.9900 . ?
C4 H4B 0.9900 . ?
C5 H5A 0.9900 . ?
C5 H5B 0.9900 . ?
C11 C12 1.385(10) . ?
C11 C16 1.394(10) . ?
C12 C13 1.384(10) . ?
C12 H12 0.9500 . ?
C13 C14 1.392(11) . ?
C13 H13 0.9500 . ?
C14 C15 1.385(11) . ?
C14 H14 0.9500 . ?
C15 C16 1.425(10) . ?
C15 H15 0.9500 . ?
C16 H16 0.9500 . ?
C21 C22 1.394(10) . ?
C21 C26 1.400(10) . ?
C22 C23 1.405(11) . ?
C22 H22 0.9500 . ?
C23 C24 1.412(14) . ?
C23 H23 0.9500 . ?
C24 C25 1.351(13) . ?
C24 H24 0.9500 . ?
C25 C26 1.393(11) . ?
C25 H25 0.9500 . ?
C26 H26 0.9500 . ?
C31 C36 1.387(10) . ?
C31 C32 1.389(11) . ?
C32 C33 1.385(11) . ?
C32 H32 0.9500 . ?
C33 C34 1.377(12) . ?
C33 H33 0.9500 . ?
C34 C35 1.345(12) . ?
C34 H34 0.9500 . ?
C35 C36 1.410(10) . ?
C35 H35 0.9500 . ?
C36 H36 0.9500 . ?
C41 C42 1.387(9) . ?
C41 C46 1.405(9) . ?
C42 C43 1.400(11) . ?
C42 H42 0.9500 . ?
C43 C44 1.385(12) . ?
C43 H43 0.9500 . ?
C44 C45 1.384(12) . ?
C44 H44 0.9500 . ?
C45 C46 1.370(10) . ?
C45 H45 0.9500 . ?
C46 H46 0.9500 . ?
C51 C52 1.402(10) . ?
C51 C56 1.420(9) . ?
C52 C53 1.401(10) . ?
C52 H52 0.9500 . ?
C53 C54 1.341(10) . ?
C53 H53 0.9500 . ?
C54 C55 1.408(10) . ?
C54 H54 0.9500 . ?
C55 C60 1.430(10) . ?
C55 C56 1.442(9) . ?
C56 C57 1.452(9) . ?
C57 C58 1.374(10) . ?
C58 C59 1.399(10) . ?
C58 H58 0.9500 . ?
C59 C60 1.359(10) . ?
C59 H59 0.9500 . ?
C60 H60 0.9500 . ?

loop_
_geom_torsion_atom_site_label_1
_geom_torsion_atom_site_label_2
_geom_torsion_atom_site_label_3
_geom_torsion_atom_site_label_4
_geom_torsion
_geom_torsion_site_symmetry_1
_geom_torsion_site_symmetry_2
_geom_torsion_site_symmetry_3
_geom_torsion_site_symmetry_4
_geom_torsion_publ_flag
P2 Pt1 Te1 C1 32(2) . . . . ?
P1 Pt1 Te1 C1 168.5(2) . . . . ?
Te2 Pt1 Te1 C1 -19.7(2) . . . . ?
P2 Pt1 Te2 C3 149.3(2) . . . . ?
P1 Pt1 Te2 C3 79.8(3) . . . . ?
Te1 Pt1 Te2 C3 -31.5(2) . . . . ?
P2 Pt1 P1 C21 -75.8(2) . . . . ?
Te1 Pt1 P1 C21 104.9(2) . . . . ?
Te2 Pt1 P1 C21 -6.2(4) . . . . ?
P2 Pt1 P1 C11 165.0(2) . . . . ?
Te1 Pt1 P1 C11 -14.3(2) . . . . ?
Te2 Pt1 P1 C11 -125.5(3) . . . . ?
P2 Pt1 P1 C51 43.0(3) . . . . ?
Te1 Pt1 P1 C51 -136.3(3) . . . . ?
Te2 Pt1 P1 C51 112.5(4) . . . . ?
P1 Pt1 P2 C41 -161.4(2) . . . . ?
Te1 Pt1 P2 C41 -24(2) . . . . ?
Te2 Pt1 P2 C41 26.9(2) . . . . ?
P1 Pt1 P2 C31 77.6(3) . . . . ?
Te1 Pt1 P2 C31 -145(2) . . . . ?
Te2 Pt1 P2 C31 -94.1(3) . . . . ?
P1 Pt1 P2 C57 -43.1(2) . . . . ?
Te1 Pt1 P2 C57 94(2) . . . . ?
Te2 Pt1 P2 C57 145.2(2) . . . . ?
Pt1 Te1 C1 C2 75.9(5) . . . . ?
Te1 C1 C2 C3 -41.5(8) . . . . ?
Te1 C1 C2 C4 92.9(7) . . . . ?
Te1 C1 C2 C5 -173.1(5) . . . . ?
C1 C2 C3 Te2 -45.3(8) . . . . ?
C4 C2 C3 Te2 178.1(5) . . . . ?
C5 C2 C3 Te2 85.4(7) . . . . ?
Pt1 Te2 C3 C2 86.2(5) . . . . ?
C5 O1 C4 C2 -6.3(8) . . . . ?
C3 C2 C4 O1 -107.4(8) . . . . ?
C1 C2 C4 O1 117.1(7) . . . . ?
C5 C2 C4 O1 5.8(7) . . . . ?
C4 O1 C5 C2 6.3(8) . . . . ?
C3 C2 C5 O1 105.6(8) . . . . ?
C1 C2 C5 O1 -122.4(7) . . . . ?
C4 C2 C5 O1 -5.9(7) . . . . ?
C21 P1 C11 C12 174.8(5) . . . . ?
C51 P1 C11 C12 66.7(6) . . . . ?
Pt1 P1 C11 C12 -61.9(6) . . . . ?
C21 P1 C11 C16 -11.1(6) . . . . ?
C51 P1 C11 C16 -119.2(6) . . . . ?
Pt1 P1 C11 C16 112.2(5) . . . . ?
C16 C11 C12 C13 1.7(10) . . . . ?
P1 C11 C12 C13 175.9(5) . . . . ?
C11 C12 C13 C14 -3.0(10) . . . . ?
C12 C13 C14 C15 1.7(10) . . . . ?
C13 C14 C15 C16 0.8(10) . . . . ?
C12 C11 C16 C15 0.9(10) . . . . ?
P1 C11 C16 C15 -173.2(5) . . . . ?
C14 C15 C16 C11 -2.1(10) . . . . ?
C11 P1 C21 C22 -76.3(6) . . . . ?
C51 P1 C21 C22 31.7(7) . . . . ?
Pt1 P1 C21 C22 157.7(5) . . . . ?
C11 P1 C21 C26 101.7(6) . . . . ?
C51 P1 C21 C26 -150.3(6) . . . . ?
Pt1 P1 C21 C26 -24.3(6) . . . . ?
C26 C21 C22 C23 0.0(12) . . . . ?
P1 C21 C22 C23 177.9(7) . . . . ?
C21 C22 C23 C24 0.1(14) . . . . ?
C22 C23 C24 C25 0.1(14) . . . . ?
C23 C24 C25 C26 -0.3(15) . . . . ?
C24 C25 C26 C21 0.4(14) . . . . ?
C22 C21 C26 C25 -0.2(11) . . . . ?
P1 C21 C26 C25 -178.1(6) . . . . ?
C41 P2 C31 C36 -78.3(6) . . . . ?
C57 P2 C31 C36 175.8(6) . . . . ?
Pt1 P2 C31 C36 47.9(6) . . . . ?
C41 P2 C31 C32 103.6(6) . . . . ?
C57 P2 C31 C32 -2.3(7) . . . . ?
Pt1 P2 C31 C32 -130.3(6) . . . . ?
C36 C31 C32 C33 -2.3(11) . . . . ?
P2 C31 C32 C33 175.8(6) . . . . ?
C31 C32 C33 C34 0.2(13) . . . . ?
C32 C33 C34 C35 2.9(13) . . . . ?
C33 C34 C35 C36 -3.7(13) . . . . ?
C32 C31 C36 C35 1.5(12) . . . . ?
P2 C31 C36 C35 -176.7(6) . . . . ?
C34 C35 C36 C31 1.5(13) . . . . ?
C31 P2 C41 C42 -1.8(7) . . . . ?
C57 P2 C41 C42 106.1(6) . . . . ?
Pt1 P2 C41 C42 -126.9(5) . . . . ?
C31 P2 C41 C46 178.5(5) . . . . ?
C57 P2 C41 C46 -73.6(6) . . . . ?
Pt1 P2 C41 C46 53.4(6) . . . . ?
C46 C41 C42 C43 3.1(10) . . . . ?
P2 C41 C42 C43 -176.6(6) . . . . ?
C41 C42 C43 C44 0.1(12) . . . . ?
C42 C43 C44 C45 -1.7(12) . . . . ?
C43 C44 C45 C46 0.1(12) . . . . ?
C44 C45 C46 C41 3.0(11) . . . . ?
C42 C41 C46 C45 -4.6(10) . . . . ?
P2 C41 C46 C45 175.1(5) . . . . ?
C21 P1 C51 C52 -84.8(6) . . . . ?
C11 P1 C51 C52 23.8(6) . . . . ?
Pt1 P1 C51 C52 152.1(4) . . . . ?
C21 P1 C51 C56 95.2(6) . . . . ?
C11 P1 C51 C56 -156.2(6) . . . . ?
Pt1 P1 C51 C56 -27.9(7) . . . . ?
C56 C51 C52 C53 1.3(10) . . . . ?
P1 C51 C52 C53 -178.7(5) . . . . ?
C51 C52 C53 C54 0.4(11) . . . . ?
C52 C53 C54 C55 -2.8(11) . . . . ?
C53 C54 C55 C60 -174.6(7) . . . . ?
C53 C54 C55 C56 3.4(11) . . . . ?
C52 C51 C56 C55 -0.7(9) . . . . ?
P1 C51 C56 C55 179.3(5) . . . . ?
C52 C51 C56 C57 175.8(6) . . . . ?
P1 C51 C56 C57 -4.2(10) . . . . ?
C54 C55 C56 C51 -1.6(9) . . . . ?
C60 C55 C56 C51 176.4(6) . . . . ?
C54 C55 C56 C57 -178.5(6) . . . . ?
C60 C55 C56 C57 -0.5(9) . . . . ?
C51 C56 C57 C58 -176.6(7) . . . . ?
C55 C56 C57 C58 -0.1(9) . . . . ?
C51 C56 C57 P2 4.6(10) . . . . ?
C55 C56 C57 P2 -178.9(5) . . . . ?
C41 P2 C57 C58 -26.0(6) . . . . ?
C31 P2 C57 C58 83.3(6) . . . . ?
Pt1 P2 C57 C58 -151.4(4) . . . . ?
C41 P2 C57 C56 152.9(5) . . . . ?
C31 P2 C57 C56 -97.8(6) . . . . ?
Pt1 P2 C57 C56 27.5(6) . . . . ?
C56 C57 C58 C59 0.4(10) . . . . ?
P2 C57 C58 C59 179.4(5) . . . . ?
C57 C58 C59 C60 -0.2(11) . . . . ?
C58 C59 C60 C55 -0.4(10) . . . . ?
C54 C55 C60 C59 178.8(7) . . . . ?
C56 C55 C60 C59 0.7(10) . . . . ?
